data_4124040
loop_
_publ_author_name
'Foster, M.D.'
'Friedrichs, O.D.'
'Bell, R.G.'
'Paz, F.A.A.'
'Klinowski, J.'

_publ_section_title
;
 Chemical evaluation of hypothetical uninodal zeolites
;
_journal_name_full 'Journal of the American Chemical Society'
_journal_page_first 9769
_journal_page_last 9775
_journal_paper_doi 10.1021/ja037334j
_journal_volume 126
_journal_year 2004
_chemical_formula_sum 'O2 Si'
_chemical_name_systematic 'Si O2'
_space_group_IT_number 193
_symmetry_space_group_name_Hall '-P 6c 2'
_symmetry_space_group_name_H-M 'P 63/m c m'
_cell_angle_alpha 90
_cell_angle_beta 90
_cell_angle_gamma 120
_cell_formula_units_Z 24
_cell_length_a 13.5503
_cell_length_b 13.5503
_cell_length_c 8.87827
_cell_volume 1411.747
_citation_journal_id_ASTM JACSAT
_cod_data_source_file Foster_JACSAT_2004_500.cif
_cod_data_source_block O2Si1
_cod_original_formula_sum 'O2 Si1'
_cod_struct_determination_method theoretical
_cod_database_code 4124040

loop_
_symmetry_equiv_pos_as_xyz
x,y,z
x-y,x,z+1/2
-y,x-y,z
-x,-y,z+1/2
-x+y,-x,z
y,-x+y,z+1/2
-y,-x,-z
x-y,-y,-z+1/2
x,x-y,-z
y,x,-z+1/2
-x+y,y,-z
-x,-x+y,-z+1/2
-x,-y,-z
-x+y,-x,-z-1/2
y,-x+y,-z
x,y,-z-1/2
x-y,x,-z
-y,x-y,-z-1/2
y,x,z
-x+y,y,z-1/2
-x,-x+y,z
-y,-x,z-1/2
x-y,-y,z
x,x-y,z-1/2

loop_
_atom_site_label
_atom_site_type_symbol
_atom_site_fract_x
_atom_site_fract_y
_atom_site_fract_z
_atom_site_occupancy
_atom_site_U_iso_or_equiv
O1 O-2 0.84465 0.32573 0.25 1 0.0
Si1 Si+4 0.13065 0.6691 0.57386 1 0.0
O3 O-2 0.58189 0.16378 0 1 0.0
O2 O-2 0.79281 0.20719 0 1 0.0
O4 O-2 0 0.36862 0.46015 1 0.0
